data_9013821
loop_
_publ_author_name
'Topa, D.'
'Makovicky, E.'
'Putz, H.'

_publ_section_title
;
 The crystal structure of angelaite, Cu2AgPbBiS4
;
_journal_name_full 'The Canadian Mineralogist'
_journal_page_first 145
_journal_page_last 153
_journal_paper_doi 10.3749/canmin.48.1.145
_journal_volume 48
_journal_year 2010
_chemical_compound_source 'Angela mine, Los Manantiales district, Chubut province, Argentina'
_chemical_formula_sum 'Ag Bi Cu1.98 Pb S4'
_chemical_name_mineral Angelaite
_space_group_IT_number 62
_symmetry_space_group_name_Hall '-P 2ac 2n'
_symmetry_space_group_name_H-M 'P n m a'
_cell_angle_alpha 90
_cell_angle_beta 90
_cell_angle_gamma 90
_cell_length_a 12.734
_cell_length_b 4.032
_cell_length_c 14.633
_cell_formula_units_Z 4
_cell_volume 751.309
_database_code_amcsd 0006325
_exptl_crystal_density_diffrn 6.879
_cod_original_formula_sum 'Bi Pb Ag Cu1.98 S4'
_cod_database_code 9013821

loop_
_space_group_symop_operation_xyz
x,y,z
x,1/2-y,z
-x,1/2+y,-z
1/2-x,1/2+y,1/2+z
1/2+x,1/2-y,1/2-z
1/2+x,y,1/2-z
1/2-x,-y,1/2+z
-x,-y,-z

loop_
_atom_site_aniso_label
_atom_site_aniso_U_11
_atom_site_aniso_U_22
_atom_site_aniso_U_33
_atom_site_aniso_U_12
_atom_site_aniso_U_13
_atom_site_aniso_U_23
Bi 0.02050 0.01100 0.01940 0.00000 0.00070 0.00000
Pb 0.04600 0.01640 0.02590 0.00000 0.00400 0.00000
Ag 0.05000 0.03900 28.00000 0.00000 0.01300 0.00000
Cu1 0.02100 0.10400 0.03700 0.00000 -0.01000 0.00000
Cu2a 0.04200 0.14000 0.04000 0.00000 0.00800 0.00000
Cu2b 0.03000 0.02400 0.07000 0.00000 -0.00700 0.00000
S1 0.02000 0.00400 0.03100 0.00000 -0.00300 0.00000
S2 0.01700 0.01200 0.02400 0.00000 -0.00200 0.00000
S3 0.01600 0.01900 0.02800 0.00000 0.00200 0.00000
S4 0.03300 0.01000 0.01800 0.00000 -0.00200 0.00000

loop_
_atom_site_label
_atom_site_fract_x
_atom_site_fract_y
_atom_site_fract_z
_atom_site_occupancy
_atom_site_U_iso_or_equiv
Bi 0.06739 0.25000 0.39411 1.00000 0.01700
Pb 0.21930 0.25000 0.66660 1.00000 0.02940
Ag 0.18320 0.25000 -0.07510 1.00000 0.03880
Cu1 0.45100 0.25000 0.33820 1.00000 0.05400
Cu2a -0.02740 0.25000 -0.02090 0.67000 0.07400
Cu2b -0.06200 0.25000 -0.13000 0.31000 0.04200
S1 0.37180 0.25000 0.03170 1.00000 0.01800
S2 0.27980 0.25000 0.31280 1.00000 0.01700
S3 0.10410 0.25000 0.08510 1.00000 0.02000
S4 -0.00480 0.25000 0.71980 1.00000 0.02000

loop_
_cod_related_entry_id
_cod_related_entry_database
_cod_related_entry_code
1 AMCSD 0006325
